data_7239049
loop_
_publ_author_name
'Kakde, Badrinath N.'
'De, Subhadip'
'Dey, Dhananjay'
'Bisai, Alakesh'

_publ_section_title
;
 Metal triflate-catalyzed cyclization of arylvinylcarbinols: formal
 synthesis of (+-)-dichroanone and (+-)-taiwaniaquinone H
;
_journal_issue 22
_journal_name_full 'RSC Advances'
_journal_page_first 8176
_journal_paper_doi 10.1039/c3ra41497c
_journal_volume 3
_journal_year 2013
_chemical_formula_sum 'C18 H22 O3'
_chemical_formula_weight 286.36
_space_group_IT_number 14
_space_group_name_Hall '-P 2yn'
_space_group_name_H-M_alt 'P 1 21/n 1'
_symmetry_cell_setting monoclinic
_symmetry_Int_Tables_number 14
_symmetry_space_group_name_Hall '-P 2yn'
_symmetry_space_group_name_H-M 'P 1 21/n 1'
_atom_sites_solution_hydrogens geom
_atom_sites_solution_primary direct
_atom_sites_solution_secondary difmap
_audit_creation_method SHELXL-97
_cell_angle_alpha 90.00
_cell_angle_beta 95.807(11)
_cell_angle_gamma 90.00
_cell_formula_units_Z 4
_cell_length_a 8.0057(15)
_cell_length_b 19.331(4)
_cell_length_c 9.6263(16)
_cell_measurement_temperature 100(2)
_cell_measurement_theta_max 24.9178
_cell_measurement_theta_min 2.3733
_cell_volume 1482.1(5)
_computing_structure_refinement 'SHELXL-97 (Sheldrick, 1997)'
_computing_structure_solution 'SHELXS-97 (Sheldrick, 1990)'
_diffrn_ambient_temperature 100(2)
_diffrn_measured_fraction_theta_full 0.991
_diffrn_measured_fraction_theta_max 0.991
_diffrn_radiation_monochromator graphite
_diffrn_radiation_source 'fine-focus sealed tube'
_diffrn_radiation_type MoK\a
_diffrn_radiation_wavelength 0.71073
_diffrn_reflns_av_R_equivalents 0.0398
_diffrn_reflns_av_sigmaI/netI 0.0565
_diffrn_reflns_limit_h_max 8
_diffrn_reflns_limit_h_min -10
_diffrn_reflns_limit_k_max 24
_diffrn_reflns_limit_k_min -19
_diffrn_reflns_limit_l_max 12
_diffrn_reflns_limit_l_min -12
_diffrn_reflns_number 11398
_diffrn_reflns_theta_full 26.73
_diffrn_reflns_theta_max 26.73
_diffrn_reflns_theta_min 2.11
_exptl_absorpt_coefficient_mu 0.086
_exptl_absorpt_correction_T_max 0.9830
_exptl_absorpt_correction_T_min 0.9830
_exptl_absorpt_correction_type multi-scan
_exptl_absorpt_process_details SADABS
_exptl_crystal_density_diffrn 1.283
_exptl_crystal_density_method 'not measured'
_exptl_crystal_F_000 616
_exptl_crystal_size_max 0.20
_exptl_crystal_size_mid 0.20
_exptl_crystal_size_min 0.20
_refine_diff_density_max 0.163
_refine_diff_density_min -0.226
_refine_diff_density_rms 0.047
_refine_ls_extinction_method none
_refine_ls_goodness_of_fit_ref 0.975
_refine_ls_hydrogen_treatment constr
_refine_ls_matrix_type full
_refine_ls_number_parameters 193
_refine_ls_number_reflns 3123
_refine_ls_number_restraints 0
_refine_ls_restrained_S_all 0.975
_refine_ls_R_factor_all 0.0805
_refine_ls_R_factor_gt 0.0472
_refine_ls_shift/su_max 0.000
_refine_ls_shift/su_mean 0.000
_refine_ls_structure_factor_coef Fsqd
_refine_ls_weighting_details 'calc w=1/[\s^2^(Fo^2^)+(0.0704P)^2^+0.0000P] where P=(Fo^2^+2Fc^2^)/3'
_refine_ls_weighting_scheme calc
_refine_ls_wR_factor_gt 0.1136
_refine_ls_wR_factor_ref 0.1254
_reflns_number_gt 2085
_reflns_number_total 3123
_reflns_threshold_expression >2sigma(I)
_cod_data_source_file c3ra41497c.txt
_cod_data_source_block shelxl8
_cod_depositor_comments
;
The following automatic conversions were performed:

data item '_symmetry_cell_setting' value 'Monoclinic' was changed to
'monoclinic' in accordance with the
/home/saulius/struct/COD-crude-data/automatic-downloads/DataCite-retrospective/RSC/depositions/lib/dictionaries/cif_core.dic
dictionary named 'cif_core.dic' version 2.4.2 last updated on
2011-04-26.

Automatic conversion script
Id: cif_fix_values 6909 2019-04-08 15:41:33Z antanas 

The following automatic conversions were performed:

data name '_iucr_refine_instruction_details' was replaced with
'_iucr_refine_instructions_details' as specified in the replacement
file 'data/replacement-values/replacement_tags.lst'.

Automatic conversion script
Id: cif_correct_tags 9268 2022-04-12 08:56:07Z antanas 
;
_cod_original_sg_symbol_H-M 'P 21/n'
_cod_database_code 7239049

loop_
_symmetry_equiv_pos_as_xyz
'x, y, z'
'-x+1/2, y+1/2, -z+1/2'
'-x, -y, -z'
'x-1/2, -y-1/2, z-1/2'

loop_
_atom_site_label
_atom_site_type_symbol
_atom_site_fract_x
_atom_site_fract_y
_atom_site_fract_z
_atom_site_U_iso_or_equiv
_atom_site_adp_type
_atom_site_occupancy
_atom_site_symmetry_multiplicity
_atom_site_calc_flag
_atom_site_refinement_flags
O1 O 0.83689(15) 0.01744(6) 0.80403(11) 0.0309(3) Uani 1 1 d .
O2 O 0.68641(15) 0.12001(6) 0.78095(11) 0.0327(3) Uani 1 1 d .
O3 O 0.63417(15) 0.02204(6) 0.18641(10) 0.0280(3) Uani 1 1 d .
C1 C 0.7770(2) 0.02762(9) 0.66481(16) 0.0243(4) Uani 1 1 d .
C2 C 0.6882(2) 0.08904(8) 0.65153(16) 0.0243(4) Uani 1 1 d .
C3 C 0.6163(2) 0.11294(9) 0.52477(16) 0.0253(4) Uani 1 1 d .
H3 H 0.5571 0.1556 0.5156 0.030 Uiso 1 1 calc R
C4 C 0.6363(2) 0.07005(8) 0.40991(16) 0.0225(4) Uani 1 1 d .
C5 C 0.5657(2) 0.07983(8) 0.25961(15) 0.0236(4) Uani 1 1 d .
H5 H 0.4412 0.0737 0.2544 0.028 Uiso 1 1 calc R
C6 C 0.6006(2) 0.14871(8) 0.19166(15) 0.0227(4) Uani 1 1 d .
C7 C 0.4445(2) 0.18821(9) 0.12905(16) 0.0249(4) Uani 1 1 d .
C8 C 0.4950(2) 0.25002(9) 0.04260(17) 0.0314(4) Uani 1 1 d .
H8A H 0.5262 0.2331 -0.0483 0.038 Uiso 1 1 calc R
H8B H 0.3973 0.2813 0.0239 0.038 Uiso 1 1 calc R
C9 C 0.6410(2) 0.29045(9) 0.11560(19) 0.0335(5) Uani 1 1 d .
H9A H 0.6654 0.3312 0.0587 0.040 Uiso 1 1 calc R
H9B H 0.6118 0.3070 0.2074 0.040 Uiso 1 1 calc R
C10 C 0.7625(3) 0.07110(10) 0.87946(18) 0.0403(5) Uani 1 1 d .
H10A H 0.6768 0.0513 0.9353 0.048 Uiso 1 1 calc R
H10B H 0.8494 0.0942 0.9439 0.048 Uiso 1 1 calc R
C11 C 0.7568(2) 0.17323(8) 0.18938(15) 0.0237(4) Uani 1 1 d .
C12 C 0.9130(2) 0.13314(9) 0.23928(17) 0.0284(4) Uani 1 1 d .
H12A H 0.9556 0.1490 0.3329 0.043 Uiso 1 1 calc R
H12B H 0.9987 0.1407 0.1750 0.043 Uiso 1 1 calc R
H12C H 0.8862 0.0837 0.2423 0.043 Uiso 1 1 calc R
C13 C 0.7940(2) 0.24398(9) 0.13556(18) 0.0296(4) Uani 1 1 d .
H13A H 0.8417 0.2391 0.0451 0.036 Uiso 1 1 calc R
H13B H 0.8800 0.2663 0.2019 0.036 Uiso 1 1 calc R
C14 C 0.3437(2) 0.21335(9) 0.24707(18) 0.0325(5) Uani 1 1 d .
H14A H 0.4111 0.2465 0.3058 0.049 Uiso 1 1 calc R
H14B H 0.3155 0.1738 0.3039 0.049 Uiso 1 1 calc R
H14C H 0.2401 0.2358 0.2067 0.049 Uiso 1 1 calc R
C15 C 0.3326(2) 0.14161(9) 0.02882(17) 0.0310(4) Uani 1 1 d .
H15A H 0.2405 0.1691 -0.0179 0.047 Uiso 1 1 calc R
H15B H 0.2863 0.1041 0.0818 0.047 Uiso 1 1 calc R
H15C H 0.3997 0.1220 -0.0412 0.047 Uiso 1 1 calc R
C16 C 0.7166(2) -0.02640(8) 0.28398(15) 0.0259(4) Uani 1 1 d .
H16A H 0.8315 -0.0366 0.2600 0.031 Uiso 1 1 calc R
H16B H 0.6526 -0.0702 0.2838 0.031 Uiso 1 1 calc R
C17 C 0.7224(2) 0.00839(8) 0.42406(16) 0.0226(4) Uani 1 1 d .
C18 C 0.7983(2) -0.01445(9) 0.55385(16) 0.0245(4) Uani 1 1 d .
H18 H 0.8603 -0.0564 0.5639 0.029 Uiso 1 1 calc R

loop_
_atom_site_aniso_label
_atom_site_aniso_U_11
_atom_site_aniso_U_22
_atom_site_aniso_U_33
_atom_site_aniso_U_23
_atom_site_aniso_U_13
_atom_site_aniso_U_12
O1 0.0379(8) 0.0315(7) 0.0234(6) 0.0003(5) 0.0027(5) 0.0029(6)
O2 0.0455(8) 0.0278(7) 0.0253(6) -0.0028(5) 0.0063(6) 0.0024(6)
O3 0.0387(8) 0.0218(7) 0.0236(6) -0.0001(5) 0.0029(5) 0.0045(5)
C1 0.0242(10) 0.0264(10) 0.0224(9) 0.0042(7) 0.0035(7) -0.0027(8)
C2 0.0282(10) 0.0238(10) 0.0221(9) -0.0029(7) 0.0082(7) -0.0035(8)
C3 0.0274(10) 0.0215(9) 0.0278(9) 0.0012(7) 0.0072(7) 0.0005(8)
C4 0.0224(9) 0.0214(9) 0.0246(9) 0.0015(7) 0.0063(7) -0.0023(7)
C5 0.0236(9) 0.0222(10) 0.0257(9) 0.0002(7) 0.0060(7) 0.0020(7)
C6 0.0256(9) 0.0223(9) 0.0204(8) -0.0012(7) 0.0039(7) -0.0004(8)
C7 0.0254(10) 0.0236(10) 0.0259(9) 0.0005(7) 0.0044(7) 0.0018(8)
C8 0.0324(11) 0.0287(11) 0.0331(10) 0.0036(8) 0.0041(8) 0.0030(9)
C9 0.0396(12) 0.0264(11) 0.0351(10) 0.0053(8) 0.0061(8) -0.0041(9)
C10 0.0576(14) 0.0352(12) 0.0280(10) -0.0012(9) 0.0041(9) 0.0126(10)
C11 0.0260(10) 0.0235(10) 0.0220(8) -0.0013(7) 0.0050(7) -0.0001(8)
C12 0.0251(10) 0.0305(10) 0.0303(9) 0.0002(8) 0.0055(8) -0.0016(8)
C13 0.0308(10) 0.0292(11) 0.0290(9) 0.0024(8) 0.0040(8) -0.0060(8)
C14 0.0324(11) 0.0302(11) 0.0359(10) 0.0011(8) 0.0090(8) 0.0055(8)
C15 0.0286(10) 0.0335(11) 0.0305(9) 0.0016(8) 0.0005(8) 0.0016(9)
C16 0.0296(10) 0.0221(10) 0.0260(9) 0.0010(7) 0.0036(7) 0.0018(8)
C17 0.0236(10) 0.0192(9) 0.0261(9) 0.0011(7) 0.0070(7) -0.0026(7)
C18 0.0226(10) 0.0211(9) 0.0302(9) 0.0028(7) 0.0049(7) 0.0022(7)

loop_
_atom_type_symbol
_atom_type_description
_atom_type_scat_dispersion_real
_atom_type_scat_dispersion_imag
_atom_type_scat_source
C C 0.0033 0.0016 'International Tables Vol C Tables 4.2.6.8 and 6.1.1.4'
H H 0.0000 0.0000 'International Tables Vol C Tables 4.2.6.8 and 6.1.1.4'
O O 0.0106 0.0060 'International Tables Vol C Tables 4.2.6.8 and 6.1.1.4'

loop_
_geom_angle_atom_site_label_1
_geom_angle_atom_site_label_2
_geom_angle_atom_site_label_3
_geom_angle
C1 O1 C10 105.42(12)
C2 O2 C10 105.56(12)
C16 O3 C5 110.70(11)
C18 C1 C2 122.83(15)
C18 C1 O1 127.64(15)
C2 C1 O1 109.53(14)
C3 C2 C1 122.38(15)
C3 C2 O2 127.73(15)
C1 C2 O2 109.90(14)
C2 C3 C4 115.42(15)
C2 C3 H3 122.3
C4 C3 H3 122.3
C17 C4 C3 121.96(15)
C17 C4 C5 109.76(14)
C3 C4 C5 128.21(15)
O3 C5 C4 104.15(12)
O3 C5 C6 111.62(11)
C4 C5 C6 116.99(14)
O3 C5 H5 107.9
C4 C5 H5 107.9
C6 C5 H5 107.9
C11 C6 C5 121.94(15)
C11 C6 C7 122.81(15)
C5 C6 C7 115.24(14)
C8 C7 C6 110.61(13)
C8 C7 C14 109.98(14)
C6 C7 C14 109.55(13)
C8 C7 C15 106.52(13)
C6 C7 C15 110.73(13)
C14 C7 C15 109.40(14)
C9 C8 C7 112.50(14)
C9 C8 H8A 109.1
C7 C8 H8A 109.1
C9 C8 H8B 109.1
C7 C8 H8B 109.1
H8A C8 H8B 107.8
C13 C9 C8 109.16(15)
C13 C9 H9A 109.8
C8 C9 H9A 109.8
C13 C9 H9B 109.8
C8 C9 H9B 109.8
H9A C9 H9B 108.3
O2 C10 O1 108.30(12)
O2 C10 H10A 110.0
O1 C10 H10A 110.0
O2 C10 H10B 110.0
O1 C10 H10B 110.0
H10A C10 H10B 108.4
C6 C11 C13 123.06(15)
C6 C11 C12 123.94(15)
C13 C11 C12 113.00(14)
C11 C12 H12A 109.5
C11 C12 H12B 109.5
H12A C12 H12B 109.5
C11 C12 H12C 109.5
H12A C12 H12C 109.5
H12B C12 H12C 109.5
C11 C13 C9 113.41(14)
C11 C13 H13A 108.9
C9 C13 H13A 108.9
C11 C13 H13B 108.9
C9 C13 H13B 108.9
H13A C13 H13B 107.7
C7 C14 H14A 109.5
C7 C14 H14B 109.5
H14A C14 H14B 109.5
C7 C14 H14C 109.5
H14A C14 H14C 109.5
H14B C14 H14C 109.5
C7 C15 H15A 109.5
C7 C15 H15B 109.5
H15A C15 H15B 109.5
C7 C15 H15C 109.5
H15A C15 H15C 109.5
H15B C15 H15C 109.5
O3 C16 C17 105.35(13)
O3 C16 H16A 110.7
C17 C16 H16A 110.7
O3 C16 H16B 110.7
C17 C16 H16B 110.7
H16A C16 H16B 108.8
C4 C17 C18 121.84(15)
C4 C17 C16 109.21(14)
C18 C17 C16 128.95(15)
C1 C18 C17 115.55(15)
C1 C18 H18 122.2
C17 C18 H18 122.2

loop_
_geom_bond_atom_site_label_1
_geom_bond_atom_site_label_2
_geom_bond_distance
O1 C1 1.3909(18)
O1 C10 1.4301(19)
O2 C2 1.3836(18)
O2 C10 1.431(2)
O3 C16 1.4386(18)
O3 C5 1.4570(17)
C1 C18 1.367(2)
C1 C2 1.383(2)
C2 C3 1.375(2)
C3 C4 1.404(2)
C3 H3 0.9500
C4 C17 1.376(2)
C4 C5 1.511(2)
C5 C6 1.522(2)
C5 H5 1.0000
C6 C11 1.339(2)
C6 C7 1.535(2)
C7 C8 1.533(2)
C7 C14 1.538(2)
C7 C15 1.540(2)
C8 C9 1.518(2)
C8 H8A 0.9900
C8 H8B 0.9900
C9 C13 1.515(2)
C9 H9A 0.9900
C9 H9B 0.9900
C10 H10A 0.9900
C10 H10B 0.9900
C11 C13 1.503(2)
C11 C12 1.508(2)
C12 H12A 0.9800
C12 H12B 0.9800
C12 H12C 0.9800
C13 H13A 0.9900
C13 H13B 0.9900
C14 H14A 0.9800
C14 H14B 0.9800
C14 H14C 0.9800
C15 H15A 0.9800
C15 H15B 0.9800
C15 H15C 0.9800
C16 C17 1.503(2)
C16 H16A 0.9900
C16 H16B 0.9900
C17 C18 1.404(2)
C18 H18 0.9500

loop_
_geom_torsion_atom_site_label_1
_geom_torsion_atom_site_label_2
_geom_torsion_atom_site_label_3
_geom_torsion_atom_site_label_4
_geom_torsion
C10 O1 C1 C18 -172.71(17)
C10 O1 C1 C2 7.32(17)
C18 C1 C2 C3 -0.9(3)
O1 C1 C2 C3 179.09(14)
C18 C1 C2 O2 179.44(15)
O1 C1 C2 O2 -0.59(18)
C10 O2 C2 C3 173.94(17)
C10 O2 C2 C1 -6.40(18)
C1 C2 C3 C4 1.2(2)
O2 C2 C3 C4 -179.21(14)
C2 C3 C4 C17 0.0(2)
C2 C3 C4 C5 176.69(15)
C16 O3 C5 C4 9.11(16)
C16 O3 C5 C6 136.22(14)
C17 C4 C5 O3 -5.93(16)
C3 C4 C5 O3 177.01(15)
C17 C4 C5 C6 -129.63(15)
C3 C4 C5 C6 53.3(2)
O3 C5 C6 C11 -65.35(19)
C4 C5 C6 C11 54.5(2)
O3 C5 C6 C7 115.78(14)
C4 C5 C6 C7 -124.43(15)
C11 C6 C7 C8 10.7(2)
C5 C6 C7 C8 -170.43(13)
C11 C6 C7 C14 -110.68(17)
C5 C6 C7 C14 68.18(17)
C11 C6 C7 C15 128.56(16)
C5 C6 C7 C15 -52.58(17)
C6 C7 C8 C9 -44.33(18)
C14 C7 C8 C9 76.81(18)
C15 C7 C8 C9 -164.73(14)
C7 C8 C9 C13 62.55(17)
C2 O2 C10 O1 10.90(18)
C1 O1 C10 O2 -11.23(18)
C5 C6 C11 C13 -173.90(13)
C7 C6 C11 C13 4.9(2)
C5 C6 C11 C12 6.4(2)
C7 C6 C11 C12 -174.77(14)
C6 C11 C13 C9 13.2(2)
C12 C11 C13 C9 -167.11(14)
C8 C9 C13 C11 -45.33(19)
C5 O3 C16 C17 -8.77(16)
C3 C4 C17 C18 -1.4(2)
C5 C4 C17 C18 -178.70(14)
C3 C4 C17 C16 178.03(14)
C5 C4 C17 C16 0.75(18)
O3 C16 C17 C4 4.82(17)
O3 C16 C17 C18 -175.77(15)
C2 C1 C18 C17 -0.6(2)
O1 C1 C18 C17 179.47(14)
C4 C17 C18 C1 1.7(2)
C16 C17 C18 C1 -177.65(15)
